data_2201361
loop_
_publ_author_name
'Muller, Alfred'
'Roodt, Andreas'
'Otto, Stefanus'
'Oskarsson, \%Ake'
'Yong, Shen'

_publ_section_title
;
 <i>trans</i>-Carbonylchlorobis(tribenzylphosphine)rhodium(I)
;
_journal_issue 12
_journal_name_full 'Acta Crystallographica Section E'
_journal_page_first m715
_journal_page_last m717
_journal_paper_doi 10.1107/S1600536802019980
_journal_volume 58
_journal_year 2002
_chemical_formula_iupac '[Rh Cl (C21 H21 P1)2 (C O)]'
_chemical_formula_moiety 'C43 H42 Cl1 O1 P2 Rh1'
_chemical_formula_sum 'C43 H42 Cl O P2 Rh'
_chemical_formula_weight 775.11
_chemical_name_systematic
;
trans-Carbonylchlorobis(tribenzylphosphine)rhodium(I)
;
_space_group_IT_number 2
_symmetry_cell_setting triclinic
_symmetry_space_group_name_Hall '-P 1'
_symmetry_space_group_name_H-M 'P -1'
_atom_sites_solution_hydrogens geom
_atom_sites_solution_primary direct
_cell_angle_alpha 93.36(3)
_cell_angle_beta 90.37(3)
_cell_angle_gamma 103.69(3)
_cell_formula_units_Z 2
_cell_length_a 10.0310(10)
_cell_length_b 10.1650(10)
_cell_length_c 18.9910(19)
_cell_measurement_reflns_used 1993
_cell_measurement_temperature 293
_cell_measurement_theta_max 21
_cell_measurement_theta_min 2
_cell_volume 1877.8(4)
_computing_cell_refinement SAINT
_computing_data_collection 'SMART (Siemens, 1998)'
_computing_data_reduction 'SAINT (Siemens, 1998)'
_computing_molecular_graphics 'DIAMOND (Brandenburg & Berndt, 2000)'
_computing_publication_material CRYSTALS
_computing_structure_refinement 'CRYSTALS (Watkin et al., 2001)'
_computing_structure_solution 'SIR92 (Altomare et al., 1994)'
_diffrn_ambient_temperature 293
_diffrn_measured_fraction_theta_full 0.995
_diffrn_measured_fraction_theta_max 0.883
_diffrn_measurement_device_type
;
Bruker SMART
;
_diffrn_measurement_method \w
_diffrn_radiation_monochromator graphite
_diffrn_radiation_type MoK\a
_diffrn_radiation_wavelength 0.71073
_diffrn_reflns_av_R_equivalents 0.0323
_diffrn_reflns_limit_h_max 14
_diffrn_reflns_limit_h_min -14
_diffrn_reflns_limit_k_max 14
_diffrn_reflns_limit_k_min -14
_diffrn_reflns_limit_l_max 27
_diffrn_reflns_limit_l_min -21
_diffrn_reflns_number 19116
_diffrn_reflns_theta_full 28.257
_diffrn_reflns_theta_max 31.66
_diffrn_reflns_theta_min 1.074
_diffrn_standards_number 0
_exptl_absorpt_coefficient_mu 0.643
_exptl_absorpt_correction_T_max 0.95
_exptl_absorpt_correction_T_min 0.85
_exptl_absorpt_correction_type multi-scan
_exptl_absorpt_process_details 'SADABS (Siemens, 1998)'
_exptl_crystal_colour yellow
_exptl_crystal_density_diffrn 1.371
_exptl_crystal_density_meas ?
_exptl_crystal_description cuboid
_exptl_crystal_F_000 800.000
_exptl_crystal_size_max 0.09
_exptl_crystal_size_mid 0.08
_exptl_crystal_size_min 0.03
_refine_diff_density_max 0.78
_refine_diff_density_min -0.50
_refine_ls_extinction_method None
_refine_ls_goodness_of_fit_ref 0.880
_refine_ls_hydrogen_treatment constr
_refine_ls_matrix_type full
_refine_ls_number_parameters 433
_refine_ls_number_reflns 4389
_refine_ls_R_factor_all 0.1463
_refine_ls_R_factor_gt 0.0477
_refine_ls_shift/su_max 0.000
_refine_ls_structure_factor_coef Fsqd
_refine_ls_weighting_details 'w = 1/[\s^2^(Fo^2^)+(0.0462P)^2^] where P = (Fo^2^+2Fc^2^)/3'
_refine_ls_weighting_scheme calc
_refine_ls_wR_factor_all 0.1218
_refine_ls_wR_factor_gt 0.0913
_refine_ls_wR_factor_ref 0.0913
_reflns_number_gt 4389
_reflns_number_total 11180
_reflns_threshold_expression I>2\s(I)
_cod_data_source_file cf6218.cif
_cod_data_source_block I
_cod_depositor_comments
;
The following automatic conversions were performed:

'_chemical_melting_point' value 'not measured' was changed to '?' -
the value is undefined or not given.

Automatic conversion script
Id: cif_fix_values 1715 2011-07-08 13:25:40Z adriana 

The following automatic conversions were performed:

'_exptl_crystal_density_meas' value 'not measured' was changed to '?'
- the value is perceived as not measured.

Automatic conversion script
Id: cif_fix_values 3008 2015-01-20 13:52:24Z robertas 
;
_cod_original_formula_sum 'C43 H42 Cl1 O1 P2 Rh1'
_cod_database_code 2201361

loop_
_symmetry_equiv_pos_as_xyz
x,y,z
-x,-y,-z

loop_
_atom_site_label
_atom_site_fract_x
_atom_site_fract_y
_atom_site_fract_z
_atom_site_U_iso_or_equiv
_atom_site_adp_type
_atom_site_occupancy
_atom_site_type_symbol
P1 0.86236(14) 0.18462(13) 0.12054(7) 0.0350 Uani 1.0000 P
P2 0.90376(16) 0.25692(15) 0.36357(8) 0.0447 Uani 1.0000 P
Rh 0.88696(5) 0.21895(5) 0.24206(2) 0.0376 Uani 1.0000 Rh
C1 0.9621(6) 0.0770(6) 0.2455(3) 0.0462 Uani 1.0000 C
O1 1.0123(5) -0.0146(5) 0.2480(2) 0.0773 Uani 1.0000 O
C13 0.7027(5) 0.0637(5) 0.0905(3) 0.0436 Uani 1.0000 C
C131 0.6815(5) -0.0726(5) 0.1212(3) 0.0388 Uani 1.0000 C
C136 0.6946(6) -0.1855(6) 0.0804(3) 0.0581 Uani 1.0000 C
C135 0.6788(7) -0.3097(6) 0.1107(5) 0.0784 Uani 1.0000 C
C134 0.6478(7) -0.3214(8) 0.1805(5) 0.0751 Uani 1.0000 C
C133 0.6309(6) -0.2110(8) 0.2199(4) 0.0667 Uani 1.0000 C
C132 0.6478(6) -0.0874(6) 0.1919(3) 0.0520 Uani 1.0000 C
C11 0.8541(5) 0.3351(5) 0.0722(3) 0.0406 Uani 1.0000 C
C111 0.8369(6) 0.3171(5) -0.0063(3) 0.0424 Uani 1.0000 C
C116 0.9502(6) 0.3275(5) -0.0498(3) 0.0473 Uani 1.0000 C
C115 0.9371(7) 0.3134(6) -0.1230(3) 0.0581 Uani 1.0000 C
C114 0.8080(9) 0.2865(7) -0.1539(3) 0.0711 Uani 1.0000 C
C113 0.6956(7) 0.2755(7) -0.1121(4) 0.0694 Uani 1.0000 C
C112 0.7084(6) 0.2902(6) -0.0396(3) 0.0558 Uani 1.0000 C
C12 0.9898(5) 0.1099(5) 0.0755(3) 0.0408 Uani 1.0000 C
C121 1.1392(5) 0.1662(5) 0.0967(3) 0.0404 Uani 1.0000 C
C122 1.2027(6) 0.3037(6) 0.0969(3) 0.0485 Uani 1.0000 C
C123 1.3410(6) 0.3505(6) 0.1145(3) 0.0603 Uani 1.0000 C
C124 1.4169(6) 0.2595(8) 0.1331(4) 0.0721 Uani 1.0000 C
C125 1.3558(6) 0.1230(7) 0.1325(4) 0.0724 Uani 1.0000 C
C126 1.2173(6) 0.0786(6) 0.1149(3) 0.0573 Uani 1.0000 C
C22 0.9754(6) 0.1367(6) 0.4126(3) 0.0471 Uani 1.0000 C
C221 1.0252(6) 0.1771(5) 0.4876(3) 0.0466 Uani 1.0000 C
C226 0.9353(6) 0.1775(6) 0.5436(3) 0.0551 Uani 1.0000 C
C225 0.9842(8) 0.2159(7) 0.6121(3) 0.0701 Uani 1.0000 C
C224 1.1217(9) 0.2526(7) 0.6257(4) 0.0789 Uani 1.0000 C
C223 1.2112(7) 0.2497(7) 0.5734(4) 0.0789 Uani 1.0000 C
C222 1.1630(6) 0.2112(6) 0.5042(3) 0.0610 Uani 1.0000 C
C23 0.7388(6) 0.2640(6) 0.4049(3) 0.0553 Uani 1.0000 C
C231 0.6183(7) 0.1462(9) 0.3861(3) 0.0670 Uani 1.0000 C
C232 0.5998(8) 0.0281(9) 0.4162(5) 0.0951 Uani 1.0000 C
C233 0.4885(11) -0.0784(11) 0.4002(6) 0.1341 Uani 1.0000 C
C234 0.3957(14) -0.0660(17) 0.3533(7) 0.1707 Uani 1.0000 C
C235 0.4062(12) 0.0493(19) 0.3216(6) 0.1776 Uani 1.0000 C
C236 0.5200(10) 0.1611(12) 0.3371(4) 0.1243 Uani 1.0000 C
C21 1.0045(7) 0.4256(6) 0.3934(3) 0.0595 Uani 1.0000 C
C211 1.1560(7) 0.4591(5) 0.3764(3) 0.0543 Uani 1.0000 C
C216 1.2544(8) 0.4979(7) 0.4291(3) 0.0721 Uani 1.0000 C
C215 1.3903(9) 0.5295(8) 0.4146(4) 0.0873 Uani 1.0000 C
C214 1.4308(8) 0.5222(8) 0.3477(5) 0.0981 Uani 1.0000 C
C213 1.3370(10) 0.4901(9) 0.2934(4) 0.1207 Uani 1.0000 C
C212 1.1984(8) 0.4570(8) 0.3086(4) 0.0946 Uani 1.0000 C
Cl 0.78656(19) 0.40721(17) 0.24058(8) 0.0720 Uani 1.0000 Cl
H15 0.7042 0.0502 0.0380 0.0516 Uiso 1.0000 H
H16 0.6238 0.1036 0.1042 0.0516 Uiso 1.0000 H
H136 0.7153 -0.1783 0.0291 0.0680 Uiso 1.0000 H
H135 0.6908 -0.3908 0.0813 0.0937 Uiso 1.0000 H
H134 0.6374 -0.4104 0.2022 0.0917 Uiso 1.0000 H
H133 0.6056 -0.2202 0.2706 0.0772 Uiso 1.0000 H
H132 0.6359 -0.0072 0.2223 0.0600 Uiso 1.0000 H
H11 0.9420 0.4045 0.0828 0.0507 Uiso 1.0000 H
H12 0.7755 0.3694 0.0908 0.0507 Uiso 1.0000 H
H116 1.0441 0.3458 -0.0275 0.0536 Uiso 1.0000 H
H115 1.0202 0.3228 -0.1528 0.0683 Uiso 1.0000 H
H114 0.7965 0.2749 -0.2065 0.0822 Uiso 1.0000 H
H113 0.6020 0.2562 -0.1348 0.0826 Uiso 1.0000 H
H112 0.6243 0.2815 -0.0105 0.0675 Uiso 1.0000 H
H14 0.9667 0.0110 0.0840 0.0484 Uiso 1.0000 H
H13 0.9808 0.1218 0.0240 0.0484 Uiso 1.0000 H
H122 1.1480 0.3698 0.0843 0.0581 Uiso 1.0000 H
H123 1.3860 0.4494 0.1135 0.0695 Uiso 1.0000 H
H124 1.5160 0.2931 0.1471 0.0851 Uiso 1.0000 H
H125 1.4106 0.0566 0.1445 0.0894 Uiso 1.0000 H
H126 1.1728 -0.0205 0.1156 0.0699 Uiso 1.0000 H
H23 1.0549 0.1187 0.3855 0.0577 Uiso 1.0000 H
H24 0.9021 0.0508 0.4137 0.0577 Uiso 1.0000 H
H226 0.8338 0.1496 0.5341 0.0652 Uiso 1.0000 H
H225 0.9182 0.2166 0.6515 0.0859 Uiso 1.0000 H
H224 1.1564 0.2816 0.6751 0.0926 Uiso 1.0000 H
H223 1.3120 0.2755 0.5842 0.0920 Uiso 1.0000 H
H222 1.2304 0.2082 0.4658 0.0726 Uiso 1.0000 H
H25 0.7532 0.2694 0.4572 0.0691 Uiso 1.0000 H
H26 0.7137 0.3484 0.3905 0.0691 Uiso 1.0000 H
H232 0.6694 0.0160 0.4517 0.1097 Uiso 1.0000 H
H233 0.4777 -0.1654 0.4242 0.1501 Uiso 1.0000 H
H234 0.3166 -0.1446 0.3413 0.1806 Uiso 1.0000 H
H235 0.3334 0.0569 0.2868 0.2002 Uiso 1.0000 H
H236 0.5294 0.2484 0.3134 0.1485 Uiso 1.0000 H
H22 0.9971 0.4351 0.4458 0.0711 Uiso 1.0000 H
H21 0.9626 0.4935 0.3712 0.0711 Uiso 1.0000 H
H216 1.2253 0.5030 0.4792 0.0806 Uiso 1.0000 H
H215 1.4601 0.5581 0.4538 0.0978 Uiso 1.0000 H
H214 1.5311 0.5408 0.3373 0.1088 Uiso 1.0000 H
H213 1.3679 0.4899 0.2433 0.1246 Uiso 1.0000 H
H212 1.1286 0.4312 0.2691 0.1008 Uiso 1.0000 H

loop_
_atom_site_aniso_label
_atom_site_aniso_U_11
_atom_site_aniso_U_22
_atom_site_aniso_U_33
_atom_site_aniso_U_12
_atom_site_aniso_U_13
_atom_site_aniso_U_23
P1 0.0357(9) 0.0339(8) 0.0363(9) 0.0098(7) 0.0020(7) 0.0028(7)
P2 0.0577(11) 0.0422(9) 0.0360(9) 0.0167(8) -0.0030(8) -0.0019(7)
Rh 0.0442(3) 0.0367(3) 0.0341(3) 0.0140(2) 0.0004(2) 0.00075(18)
C1 0.064(4) 0.050(4) 0.028(3) 0.018(3) 0.009(3) 0.013(3)
O1 0.112(4) 0.080(3) 0.062(3) 0.064(3) 0.013(3) 0.018(2)
C13 0.037(3) 0.047(3) 0.046(3) 0.008(3) 0.000(3) 0.004(3)
C131 0.028(3) 0.040(3) 0.045(3) 0.003(3) -0.003(3) 0.001(3)
C136 0.050(4) 0.055(4) 0.066(4) 0.006(3) 0.019(3) 0.002(3)
C135 0.056(5) 0.031(4) 0.148(8) 0.011(3) 0.026(5) 0.004(4)
C134 0.047(4) 0.071(5) 0.112(7) 0.011(4) 0.004(4) 0.050(5)
C133 0.049(4) 0.080(5) 0.064(5) -0.002(4) -0.011(3) 0.027(4)
C132 0.047(4) 0.055(4) 0.048(4) -0.002(3) -0.001(3) 0.010(3)
C11 0.046(4) 0.037(3) 0.041(3) 0.014(3) 0.003(3) 0.005(3)
C111 0.050(4) 0.030(3) 0.047(4) 0.009(3) -0.003(3) 0.008(3)
C116 0.045(4) 0.046(3) 0.044(4) -0.005(3) -0.003(3) 0.011(3)
C115 0.068(5) 0.057(4) 0.046(4) 0.007(3) 0.005(3) 0.008(3)
C114 0.104(6) 0.063(5) 0.039(4) 0.005(4) -0.019(4) 0.006(3)
C113 0.065(5) 0.070(5) 0.071(5) 0.010(4) -0.028(4) 0.014(4)
C112 0.037(4) 0.064(4) 0.069(5) 0.011(3) 0.000(3) 0.023(3)
C12 0.041(3) 0.041(3) 0.040(3) 0.009(3) 0.004(3) 0.000(3)
C121 0.037(3) 0.051(4) 0.034(3) 0.013(3) 0.009(2) -0.001(3)
C122 0.044(4) 0.044(4) 0.058(4) 0.011(3) -0.003(3) -0.003(3)
C123 0.047(4) 0.057(4) 0.071(5) 0.003(3) 0.001(3) -0.011(3)
C124 0.030(4) 0.096(6) 0.087(5) 0.012(4) 0.002(3) -0.006(4)
C125 0.038(4) 0.081(5) 0.105(6) 0.023(4) 0.012(4) 0.026(4)
C126 0.045(4) 0.060(4) 0.071(5) 0.017(3) 0.010(3) 0.014(3)
C22 0.054(4) 0.050(4) 0.039(3) 0.016(3) 0.000(3) 0.006(3)
C221 0.056(4) 0.036(3) 0.047(4) 0.009(3) -0.007(3) 0.006(3)
C226 0.058(4) 0.058(4) 0.047(4) 0.010(3) -0.009(3) 0.005(3)
C225 0.100(6) 0.072(5) 0.044(4) 0.031(4) -0.005(4) 0.003(3)
C224 0.100(7) 0.062(5) 0.070(5) 0.015(5) -0.043(5) -0.011(4)
C223 0.057(5) 0.078(5) 0.095(6) 0.003(4) -0.033(4) 0.009(5)
C222 0.049(4) 0.062(4) 0.072(5) 0.008(3) -0.008(3) 0.016(3)
C23 0.069(5) 0.063(4) 0.041(4) 0.031(4) 0.002(3) 0.001(3)
C231 0.052(5) 0.108(6) 0.043(4) 0.026(4) 0.007(3) -0.011(4)
C232 0.067(6) 0.079(6) 0.129(8) -0.002(5) -0.003(5) -0.005(5)
C233 0.090(8) 0.124(9) 0.166(12) -0.013(7) 0.021(7) -0.023(8)
C234 0.090(9) 0.260(18) 0.102(11) -0.059(11) 0.036(8) -0.079(11)
C235 0.055(7) 0.37(2) 0.081(8) -0.012(11) -0.012(6) 0.030(10)
C236 0.081(7) 0.216(11) 0.077(6) 0.028(7) 0.001(5) 0.040(7)
C21 0.082(5) 0.049(4) 0.047(4) 0.017(4) 0.000(3) -0.007(3)
C211 0.088(5) 0.031(3) 0.037(4) 0.003(3) -0.002(3) -0.006(3)
C216 0.094(6) 0.061(5) 0.047(4) -0.011(4) -0.009(4) 0.004(3)
C215 0.093(7) 0.084(6) 0.068(6) -0.015(5) -0.019(5) 0.018(4)
C214 0.076(6) 0.086(6) 0.112(7) -0.018(5) -0.007(6) -0.009(5)
C213 0.113(8) 0.140(8) 0.060(5) -0.060(6) 0.018(5) -0.030(5)
C212 0.089(6) 0.114(7) 0.050(5) -0.036(5) -0.009(4) -0.001(4)
Cl 0.1119(15) 0.0718(11) 0.0520(10) 0.0608(11) 0.0004(9) 0.0020(8)

loop_
_atom_type_symbol
_atom_type_scat_dispersion_real
_atom_type_scat_dispersion_imag
_atom_type_scat_source
'C   ' 0.0033 0.0016 International_Tables_Vol_IV_Table_2.2B
'H   ' 0.0000 0.0000 International_Tables_Vol_IV_Table_2.2B
'O   ' 0.0106 0.0060 International_Tables_Vol_IV_Table_2.2B
'P   ' 0.1023 0.0942 International_Tables_Vol_IV_Table_2.2B
'Cl  ' 0.1484 0.1585 International_Tables_Vol_IV_Table_2.2B
'Rh  ' -1.1178 0.9187 International_Tables_Vol_IV_Table_2.2B

loop_
_geom_angle_atom_site_label_1
_geom_angle_atom_site_label_2
_geom_angle_atom_site_label_3
_geom_angle
_geom_angle_publ_flag
Rh P1 C13 114.03(17) no
Rh P1 C11 115.95(17) no
C13 P1 C11 101.8(2) no
Rh P1 C12 116.38(18) no
C13 P1 C12 100.9(2) no
C11 P1 C12 105.8(2) no
Rh P2 C22 116.59(18) no
Rh P2 C23 113.43(19) no
C22 P2 C23 106.6(3) no
Rh P2 C21 113.9(2) no
C22 P2 C21 105.5(3) no
C23 P2 C21 99.0(3) no
P1 Rh P2 177.67(6) yes
P1 Rh C1 90.54(17) yes
P2 Rh C1 91.48(17) yes
P1 Rh Cl 90.86(5) yes
P2 Rh Cl 87.11(5) yes
C1 Rh Cl 178.55(17) yes
Rh C1 O1 179.3(6) yes
P1 C13 C131 114.1(4) no
P1 C13 H15 108.4 no
C131 C13 H15 108.3 no
P1 C13 H16 108.3 no
C131 C13 H16 108.3 no
H15 C13 H16 109.5 no
C13 C131 C136 121.1(5) no
C13 C131 C132 120.4(5) no
C136 C131 C132 118.5(5) no
C131 C136 C135 119.9(6) no
C131 C136 H136 120.0 no
C135 C136 H136 120.1 no
C136 C135 C134 120.6(6) no
C136 C135 H135 119.7 no
C134 C135 H135 119.7 no
C135 C134 C133 119.4(6) no
C135 C134 H134 120.4 no
C133 C134 H134 120.2 no
C134 C133 C132 121.4(7) no
C134 C133 H133 119.3 no
C132 C133 H133 119.3 no
C131 C132 C133 120.2(6) no
C131 C132 H132 119.9 no
C133 C132 H132 119.9 no
P1 C11 C111 117.7(3) no
P1 C11 H11 107.1 no
C111 C11 H11 107.1 no
P1 C11 H12 107.4 no
C111 C11 H12 107.5 no
H11 C11 H12 109.9 no
C11 C111 C116 121.1(5) no
C11 C111 C112 122.1(5) no
C116 C111 C112 116.8(5) no
C111 C116 C115 122.2(5) no
C111 C116 H116 118.9 no
C115 C116 H116 118.9 no
C116 C115 C114 119.2(6) no
C116 C115 H115 120.4 no
C114 C115 H115 120.3 no
C115 C114 C113 119.4(6) no
C115 C114 H114 120.3 no
C113 C114 H114 120.3 no
C114 C113 C112 121.5(6) no
C114 C113 H113 119.3 no
C112 C113 H113 119.2 no
C111 C112 C113 120.9(6) no
C111 C112 H112 119.5 no
C113 C112 H112 119.6 no
P1 C12 C121 117.6(4) no
P1 C12 H14 107.4 no
C121 C12 H14 107.4 no
P1 C12 H13 107.4 no
C121 C12 H13 107.3 no
H14 C12 H13 109.5 no
C12 C121 C122 122.7(5) no
C12 C121 C126 119.3(5) no
C122 C121 C126 118.0(5) no
C121 C122 C123 120.9(5) no
C121 C122 H122 119.6 no
C123 C122 H122 119.5 no
C122 C123 C124 119.7(6) no
C122 C123 H123 120.2 no
C124 C123 H123 120.1 no
C123 C124 C125 120.1(6) no
C123 C124 H124 120.0 no
C125 C124 H124 119.9 no
C124 C125 C126 119.1(6) no
C124 C125 H125 120.5 no
C126 C125 H125 120.4 no
C121 C126 C125 122.2(6) no
C121 C126 H126 118.9 no
C125 C126 H126 118.9 no
P2 C22 C221 118.5(4) no
P2 C22 H23 107.3 no
C221 C22 H23 107.2 no
P2 C22 H24 107.2 no
C221 C22 H24 107.1 no
H23 C22 H24 109.4 no
C22 C221 C226 122.5(5) no
C22 C221 C222 120.7(6) no
C226 C221 C222 116.8(6) no
C221 C226 C225 121.2(6) no
C221 C226 H226 119.4 no
C225 C226 H226 119.4 no
C226 C225 C224 119.9(7) no
C226 C225 H225 120.1 no
C224 C225 H225 120.0 no
C225 C224 C223 120.5(7) no
C225 C224 H224 119.6 no
C223 C224 H224 119.9 no
C224 C223 C222 120.0(7) no
C224 C223 H223 119.8 no
C222 C223 H223 120.2 no
C221 C222 C223 121.5(6) no
C221 C222 H222 119.2 no
C223 C222 H222 119.3 no
P2 C23 C231 116.4(4) no
P2 C23 H25 107.8 no
C231 C23 H25 107.7 no
P2 C23 H26 107.7 no
C231 C23 H26 107.6 no
H25 C23 H26 109.5 no
C23 C231 C232 122.5(7) no
C23 C231 C236 119.4(8) no
C232 C231 C236 118.1(8) no
C231 C232 C233 122.5(9) no
C231 C232 H232 118.9 no
C233 C232 H232 118.5 no
C232 C233 C234 120.0(13) no
C232 C233 H233 120.2 no
C234 C233 H233 119.8 no
C233 C234 C235 121.0(14) no
C233 C234 H234 119.2 no
C235 C234 H234 119.8 no
C234 C235 C236 120.2(13) no
C234 C235 H235 119.6 no
C236 C235 H235 120.2 no
C231 C236 C235 118.1(10) no
C231 C236 H236 120.9 no
C235 C236 H236 120.9 no
P2 C21 C211 116.9(4) no
P2 C21 H22 107.5 no
C211 C21 H22 107.6 no
P2 C21 H21 107.5 no
C211 C21 H21 107.6 no
H22 C21 H21 109.6 no
C21 C211 C216 120.9(6) no
C21 C211 C212 121.1(6) no
C216 C211 C212 117.9(7) no
C211 C216 C215 121.5(7) no
C211 C216 H216 119.2 no
C215 C216 H216 119.3 no
C216 C215 C214 119.9(7) no
C216 C215 H215 120.1 no
C214 C215 H215 120.0 no
C215 C214 C213 120.9(8) no
C215 C214 H214 119.8 no
C213 C214 H214 119.4 no
C214 C213 C212 118.8(7) no
C214 C213 H213 120.6 no
C212 C213 H213 120.5 no
C211 C212 C213 120.9(7) no
C211 C212 H212 119.6 no
C213 C212 H212 119.6 no

loop_
_geom_bond_atom_site_label_1
_geom_bond_atom_site_label_2
_geom_bond_site_symmetry_1
_geom_bond_site_symmetry_2
_geom_bond_distance
_geom_bond_publ_flag
Rh P1 . . 2.3164(15) yes
P1 C13 . . 1.837(5) no
P1 C11 . . 1.847(5) no
P1 C12 . . 1.827(5) no
Rh P2 . . 2.3156(16) yes
P2 C22 . . 1.849(5) no
P2 C23 . . 1.851(6) no
P2 C21 . . 1.828(6) no
Rh C1 . . 1.783(6) yes
Rh Cl . . 2.3654(15) yes
C1 O1 . . 1.162(6) yes
C13 C131 . . 1.504(7) no
C13 H15 . . 0.999 no
C13 H16 . . 1.001 no
C131 C136 . . 1.379(7) no
C131 C132 . . 1.395(7) no
C136 C135 . . 1.393(8) no
C136 H136 . . 1.002 no
C135 C134 . . 1.368(9) no
C135 H135 . . 1.000 no
C134 C133 . . 1.357(9) no
C134 H134 . . 1.000 no
C133 C132 . . 1.367(8) no
C133 H133 . . 1.001 no
C132 H132 . . 1.001 no
C11 C111 . . 1.495(7) no
C11 H11 . . 1.001 no
C11 H12 . . 0.994 no
C111 C116 . . 1.397(7) no
C111 C112 . . 1.392(7) no
C116 C115 . . 1.391(7) no
C116 H116 . . 1.001 no
C115 C114 . . 1.379(9) no
C115 H115 . . 1.000 no
C114 C113 . . 1.370(9) no
C114 H114 . . 1.001 no
C113 C112 . . 1.379(8) no
C113 H113 . . 1.001 no
C112 H112 . . 1.002 no
C12 C121 . . 1.515(7) no
C12 H14 . . 1.000 no
C12 H13 . . 1.000 no
C121 C122 . . 1.392(7) no
C121 C126 . . 1.374(7) no
C122 C123 . . 1.387(7) no
C122 H122 . . 1.001 no
C123 C124 . . 1.388(8) no
C123 H123 . . 1.001 no
C124 C125 . . 1.377(9) no
C124 H124 . . 1.000 no
C125 C126 . . 1.387(8) no
C125 H125 . . 1.001 no
C126 H126 . . 1.002 no
C22 C221 . . 1.506(7) no
C22 H23 . . 1.000 no
C22 H24 . . 1.001 no
C221 C226 . . 1.399(8) no
C221 C222 . . 1.373(8) no
C226 C225 . . 1.388(8) no
C226 H226 . . 1.003 no
C225 C224 . . 1.360(9) no
C225 H225 . . 1.003 no
C224 C223 . . 1.350(10) no
C224 H224 . . 1.001 no
C223 C222 . . 1.399(9) no
C223 H223 . . 1.000 no
C222 H222 . . 1.001 no
C23 C231 . . 1.511(9) no
C23 H25 . . 0.999 no
C23 H26 . . 1.001 no
C231 C232 . . 1.333(9) no
C231 C236 . . 1.390(10) no
C232 C233 . . 1.377(11) no
C232 H232 . . 1.002 no
C233 C234 . . 1.316(16) no
C233 H233 . . 1.003 no
C234 C235 . . 1.33(2) no
C234 H234 . . 0.998 no
C235 C236 . . 1.424(15) no
C235 H235 . . 1.002 no
C236 H236 . . 1.003 no
C21 C211 . . 1.518(8) no
C21 H22 . . 0.999 no
C21 H21 . . 0.999 no
C211 C216 . . 1.374(8) no
C211 C212 . . 1.358(8) no
C216 C215 . . 1.360(10) no
C216 H216 . . 1.000 no
C215 C214 . . 1.340(10) no
C215 H215 . . 1.000 no
C214 C213 . . 1.360(10) no
C214 H214 . . 1.002 no
C213 C212 . . 1.390(10) no
C213 H213 . . 1.002 no
C212 H212 . . 1.002 no
